data_4311666
loop_
_publ_author_name
'Partha Sarathi Mukherjee'
'Kil Sik Min'
'Atta M. Arif'
'Peter J. Stang'

_publ_section_title
;
 Synthesis and Crystal Structure of Two New Discrete, Neutral Complexes of
 Manganese and Zinc Using a Rigid Organic Clip
;
_journal_name_full 'Inorganic Chemistry'
_journal_page_first 6345
_journal_page_last 6350
_journal_paper_doi 10.1021/ic0493088
_journal_volume 43
_journal_year 2004
_chemical_formula_sum 'C68 H52 N4 O14 Zn4'
_chemical_formula_weight 1410.62
_chemical_name_systematic yclobis[(1,8-bis(4-pyridylethynyl)anthracene(Zn(II)-diacetate)]
_space_group_IT_number 2
_symmetry_cell_setting triclinic
_symmetry_space_group_name_Hall '-P 1'
_symmetry_space_group_name_H-M 'P -1'
_atom_sites_solution_hydrogens geom
_atom_sites_solution_primary direct
_atom_sites_solution_secondary difmap
_audit_creation_method SHELXL-97
_cell_angle_alpha 95.8816(18)
_cell_angle_beta 106.6566(13)
_cell_angle_gamma 100.0750(17)
_cell_formula_units_Z 1
_cell_length_a 9.5817(3)
_cell_length_b 12.7255(3)
_cell_length_c 12.9526(5)
_cell_measurement_reflns_used 4262
_cell_measurement_temperature 150(1)
_cell_measurement_theta_max 27.485
_cell_measurement_theta_min 1.018
_cell_volume 1470.11(8)
_computing_cell_refinement DNZO-SMN
_computing_data_collection 'Nonius COLLECT'
_computing_data_reduction DENZO-SMN
_computing_molecular_graphics 'WinGX, Ortep3'
_computing_structure_refinement 'SHELXL-97 (Sheldrick, 1997)'
_computing_structure_solution SIR97
_diffrn_ambient_temperature 150(1)
_diffrn_measured_fraction_theta_full 0.989
_diffrn_measured_fraction_theta_max 0.989
_diffrn_measurement_device_type 'Nonius KappaCCD Diffractometer'
_diffrn_measurement_method 'Phi plus Omega scan'
_diffrn_radiation_monochromator graphite
_diffrn_radiation_source 'fine-focus sealed tube'
_diffrn_radiation_type MoK\a
_diffrn_radiation_wavelength 0.71073
_diffrn_reflns_av_R_equivalents 0.0316
_diffrn_reflns_av_sigmaI/netI 0.0494
_diffrn_reflns_limit_h_max 12
_diffrn_reflns_limit_h_min -12
_diffrn_reflns_limit_k_max 16
_diffrn_reflns_limit_k_min -16
_diffrn_reflns_limit_l_max 13
_diffrn_reflns_limit_l_min -16
_diffrn_reflns_number 10317
_diffrn_reflns_theta_full 27.50
_diffrn_reflns_theta_max 27.50
_diffrn_reflns_theta_min 2.50
_exptl_absorpt_coefficient_mu 1.686
_exptl_absorpt_correction_T_max 0.8495
_exptl_absorpt_correction_T_min 0.6496
_exptl_absorpt_correction_type multi-scan
_exptl_absorpt_process_details 'DENZO-SMN (Otwinowski & Minor, 1997)'
_exptl_crystal_colour yellow
_exptl_crystal_density_diffrn 1.593
_exptl_crystal_density_method 'not measured'
_exptl_crystal_description prism
_exptl_crystal_F_000 720
_exptl_crystal_size_max 0.28
_exptl_crystal_size_mid 0.23
_exptl_crystal_size_min 0.10
_refine_diff_density_max 0.456
_refine_diff_density_min -0.724
_refine_diff_density_rms 0.081
_refine_ls_extinction_coef 0.0031(7)
_refine_ls_extinction_expression Fc^*^=kFc[1+0.001xFc^2^\l^3^/sin(2\q)]^-1/4^
_refine_ls_extinction_method SHELXL
_refine_ls_goodness_of_fit_ref 1.027
_refine_ls_hydrogen_treatment mixed
_refine_ls_matrix_type full
_refine_ls_number_parameters 511
_refine_ls_number_reflns 6685
_refine_ls_number_restraints 1
_refine_ls_restrained_S_all 1.027
_refine_ls_R_factor_all 0.0504
_refine_ls_R_factor_gt 0.0369
_refine_ls_shift/su_max 0.002
_refine_ls_shift/su_mean 0.000
_refine_ls_structure_factor_coef Fsqd
_refine_ls_weighting_details 'calc w=1/[\s^2^(Fo^2^)+(0.0367P)^2^+1.1402P] where P=(Fo^2^+2Fc^2^)/3'
_refine_ls_weighting_scheme calc
_refine_ls_wR_factor_gt 0.0834
_refine_ls_wR_factor_ref 0.0916
_reflns_number_gt 5472
_reflns_number_total 6685
_reflns_threshold_expression >2sigma(I)
_cod_data_source_file ic0493088si20040527_014237_2.cif
_cod_data_source_block complex3b
_cod_depositor_comments
;
The following automatic conversions were performed:
'_exptl_absorpt_correction_type' value 'Multi-scan' changed to
'multi-scan' according to
'/home/saulius/struct/CIF-dictionaries/cif_core.dic' dictionary named
'cif_core.dic' version 2.4.1 from 2010-06-29.

Automatic conversion script
Id: cif_fix_enum 1527 2010-12-29 10:47:43Z saulius 
;
_cod_database_code 4311666

loop_
_symmetry_equiv_pos_as_xyz
'x, y, z'
'-x, -y, -z'

loop_
_atom_site_label
_atom_site_type_symbol
_atom_site_fract_x
_atom_site_fract_y
_atom_site_fract_z
_atom_site_U_iso_or_equiv
_atom_site_adp_type
_atom_site_occupancy
_atom_site_symmetry_multiplicity
_atom_site_calc_flag
_atom_site_refinement_flags
_atom_site_disorder_assembly
_atom_site_disorder_group
Zn1 Zn 0.12953(3) 0.51165(2) 0.94184(2) 0.01979(9) Uani 1 1 d . . .
Zn2 Zn -0.03840(3) 0.27382(2) 1.00260(2) 0.02299(9) Uani 1 1 d . . .
O1 O -0.05806(19) 0.39999(13) 0.93643(14) 0.0207(3) Uani 1 1 d D . .
O2 O 0.0088(2) 0.58372(14) 0.80906(15) 0.0310(4) Uani 1 1 d . . .
O3 O -0.0706(2) 0.73259(14) 0.84566(15) 0.0283(4) Uani 1 1 d . . .
O4 O 0.3127(2) 0.63947(14) 0.95748(17) 0.0311(4) Uani 1 1 d . . .
O5 O 0.24894(19) 0.79258(13) 1.01195(15) 0.0267(4) Uani 1 1 d . . .
O6 O 0.2582(2) 0.43764(14) 1.05257(15) 0.0277(4) Uani 1 1 d . . .
O7 O 0.3123(2) 0.56357(15) 1.19998(16) 0.0345(5) Uani 1 1 d . . .
N1 N 0.1804(2) 0.41678(15) 0.81405(17) 0.0213(4) Uani 1 1 d . . .
N2 N 0.0421(2) 0.16142(15) 0.92609(17) 0.0218(4) Uani 1 1 d . . .
C1 C 0.3068(3) 0.3792(2) 0.8351(2) 0.0261(5) Uani 1 1 d . . .
C2 C 0.3399(3) 0.3132(2) 0.7578(2) 0.0269(5) Uani 1 1 d . . .
C3 C 0.2383(3) 0.28212(18) 0.6534(2) 0.0224(5) Uani 1 1 d . . .
C4 C 0.1068(3) 0.3220(2) 0.6309(2) 0.0258(5) Uani 1 1 d . . .
C5 C 0.0834(3) 0.3879(2) 0.7127(2) 0.0259(5) Uani 1 1 d . . .
C6 C 0.2659(3) 0.2116(2) 0.5710(2) 0.0249(5) Uani 1 1 d . . .
C7 C 0.2883(3) 0.15240(19) 0.5020(2) 0.0245(5) Uani 1 1 d . . .
C8 C 0.3169(3) 0.0808(2) 0.4207(2) 0.0241(5) Uani 1 1 d . . .
C9 C 0.3480(3) 0.1174(2) 0.3324(2) 0.0293(6) Uani 1 1 d . . .
C10 C 0.3773(3) 0.0459(2) 0.2528(2) 0.0310(6) Uani 1 1 d . . .
C11 C 0.3741(3) -0.0592(2) 0.2625(2) 0.0292(6) Uani 1 1 d . . .
C12 C 0.3415(3) -0.1022(2) 0.3529(2) 0.0251(5) Uani 1 1 d . . .
C13 C 0.3365(3) -0.2102(2) 0.3649(2) 0.0264(5) Uani 1 1 d . . .
C14 C 0.3055(3) -0.2510(2) 0.4533(2) 0.0253(5) Uani 1 1 d . . .
C15 C 0.3017(3) -0.3616(2) 0.4665(2) 0.0294(6) Uani 1 1 d . . .
C16 C 0.2720(3) -0.3989(2) 0.5543(2) 0.0309(6) Uani 1 1 d . . .
C17 C 0.2458(3) -0.3290(2) 0.6364(2) 0.0290(6) Uani 1 1 d . . .
C18 C 0.2465(3) -0.2222(2) 0.6267(2) 0.0248(5) Uani 1 1 d . . .
C19 C 0.2767(3) -0.17963(19) 0.5349(2) 0.0234(5) Uani 1 1 d . . .
C20 C 0.2801(3) -0.07162(19) 0.5225(2) 0.0233(5) Uani 1 1 d . . .
C21 C 0.3119(3) -0.03127(19) 0.4342(2) 0.0232(5) Uani 1 1 d . . .
C22 C 0.2130(3) -0.15088(19) 0.7052(2) 0.0257(5) Uani 1 1 d . . .
C23 C 0.1805(3) -0.08514(19) 0.7622(2) 0.0256(5) Uani 1 1 d . . .
C24 C 0.1348(3) -0.00217(18) 0.8198(2) 0.0223(5) Uani 1 1 d . . .
C25 C 0.0549(3) 0.0663(2) 0.7611(2) 0.0262(5) Uani 1 1 d . . .
C26 C 0.0108(3) 0.1456(2) 0.8170(2) 0.0243(5) Uani 1 1 d . . .
C27 C 0.1204(3) 0.09708(19) 0.9827(2) 0.0232(5) Uani 1 1 d . . .
C28 C 0.1681(3) 0.01508(19) 0.9332(2) 0.0236(5) Uani 1 1 d . . .
C29 C -0.0581(3) 0.65614(19) 0.7797(2) 0.0230(5) Uani 1 1 d . . .
C30 C -0.1297(3) 0.6550(2) 0.6600(2) 0.0303(6) Uani 1 1 d . . .
C31 C 0.3377(3) 0.73905(19) 0.9848(2) 0.0245(5) Uani 1 1 d . . .
C32 C 0.4855(4) 0.8055(3) 0.9880(3) 0.0378(7) Uani 1 1 d . . .
C33 C 0.3278(3) 0.4786(2) 1.1516(2) 0.0263(5) Uani 1 1 d . . .
C34 C 0.4360(4) 0.4159(3) 1.2130(3) 0.0368(7) Uani 1 1 d . . .
H1 H 0.374(3) 0.400(2) 0.909(2) 0.018(6) Uiso 1 1 d . . .
H1A H -0.134(3) 0.392(3) 0.887(2) 0.044(10) Uiso 1 1 d D . .
H2 H 0.428(3) 0.289(2) 0.774(2) 0.032(8) Uiso 1 1 d . . .
H4 H 0.036(3) 0.303(2) 0.564(3) 0.032(8) Uiso 1 1 d . . .
H5 H -0.005(4) 0.416(2) 0.699(3) 0.040(9) Uiso 1 1 d . . .
H9 H 0.352(3) 0.188(2) 0.321(2) 0.029(7) Uiso 1 1 d . . .
H10 H 0.407(3) 0.077(2) 0.197(3) 0.038(8) Uiso 1 1 d . . .
H11 H 0.388(4) -0.106(3) 0.212(3) 0.041(9) Uiso 1 1 d . . .
H13 H 0.354(4) -0.258(3) 0.314(3) 0.044(9) Uiso 1 1 d . . .
H15 H 0.320(3) -0.407(2) 0.408(2) 0.032(8) Uiso 1 1 d . . .
H16 H 0.266(4) -0.474(3) 0.560(3) 0.044(9) Uiso 1 1 d . . .
H17 H 0.225(3) -0.356(2) 0.697(2) 0.019(7) Uiso 1 1 d . . .
H20 H 0.261(3) -0.024(2) 0.571(3) 0.033(8) Uiso 1 1 d . . .
H25 H 0.032(3) 0.061(2) 0.683(3) 0.032(8) Uiso 1 1 d . . .
H26 H -0.040(3) 0.191(2) 0.779(2) 0.026(7) Uiso 1 1 d . . .
H27 H 0.139(4) 0.110(3) 1.057(3) 0.044(9) Uiso 1 1 d . . .
H28 H 0.214(2) -0.0294(17) 0.9661(18) 0.000(5) Uiso 1 1 d . . .
H30A H -0.237(4) 0.627(3) 0.645(3) 0.054(10) Uiso 1 1 d . . .
H30B H -0.096(4) 0.605(3) 0.615(3) 0.043(9) Uiso 1 1 d . . .
H30C H -0.115(4) 0.724(3) 0.644(3) 0.043(9) Uiso 1 1 d . . .
H32A H 0.549(4) 0.768(3) 0.976(3) 0.054(11) Uiso 1 1 d . . .
H32B H 0.523(5) 0.855(4) 1.051(4) 0.080(14) Uiso 1 1 d . . .
H32C H 0.471(5) 0.844(4) 0.931(4) 0.083(15) Uiso 1 1 d . . .
H34A H 0.384(4) 0.341(3) 1.208(3) 0.057(11) Uiso 1 1 d . . .
H34B H 0.510(4) 0.415(3) 1.180(3) 0.056(11) Uiso 1 1 d . . .
H34C H 0.479(5) 0.451(3) 1.295(4) 0.076(13) Uiso 1 1 d . . .

loop_
_atom_site_aniso_label
_atom_site_aniso_U_11
_atom_site_aniso_U_22
_atom_site_aniso_U_33
_atom_site_aniso_U_23
_atom_site_aniso_U_13
_atom_site_aniso_U_12
Zn1 0.02253(16) 0.01695(14) 0.02217(16) 0.00101(11) 0.01038(12) 0.00563(10)
Zn2 0.02840(17) 0.01924(15) 0.02520(17) 0.00325(11) 0.01176(13) 0.00960(11)
O1 0.0189(9) 0.0204(8) 0.0221(9) 0.0017(7) 0.0063(7) 0.0039(6)
O2 0.0439(11) 0.0290(9) 0.0269(10) 0.0070(8) 0.0137(9) 0.0190(8)
O3 0.0367(10) 0.0258(9) 0.0255(10) 0.0024(7) 0.0109(8) 0.0136(8)
O4 0.0293(10) 0.0223(9) 0.0445(12) -0.0007(8) 0.0192(9) 0.0034(7)
O5 0.0288(9) 0.0214(8) 0.0324(10) 0.0024(7) 0.0140(8) 0.0050(7)
O6 0.0327(10) 0.0301(9) 0.0220(9) 0.0006(7) 0.0085(8) 0.0136(8)
O7 0.0291(10) 0.0388(11) 0.0310(11) -0.0071(8) 0.0027(8) 0.0143(8)
N1 0.0235(10) 0.0196(9) 0.0229(11) 0.0016(8) 0.0105(9) 0.0057(8)
N2 0.0219(10) 0.0193(9) 0.0261(11) 0.0013(8) 0.0108(9) 0.0048(8)
C1 0.0241(13) 0.0288(13) 0.0241(14) -0.0014(10) 0.0059(11) 0.0083(10)
C2 0.0226(13) 0.0322(13) 0.0289(14) 0.0033(11) 0.0106(11) 0.0104(10)
C3 0.0263(13) 0.0204(11) 0.0240(13) 0.0027(9) 0.0127(10) 0.0070(9)
C4 0.0280(14) 0.0269(12) 0.0222(13) 0.0011(10) 0.0070(11) 0.0082(10)
C5 0.0251(13) 0.0264(12) 0.0263(14) 0.0005(10) 0.0066(11) 0.0106(10)
C6 0.0297(13) 0.0252(12) 0.0233(13) 0.0041(10) 0.0117(11) 0.0090(10)
C7 0.0265(13) 0.0242(12) 0.0250(13) 0.0061(10) 0.0095(11) 0.0073(10)
C8 0.0235(12) 0.0277(12) 0.0219(13) -0.0004(10) 0.0080(10) 0.0084(10)
C9 0.0337(15) 0.0303(14) 0.0257(14) 0.0021(11) 0.0117(12) 0.0086(11)
C10 0.0334(15) 0.0401(15) 0.0216(14) 0.0019(11) 0.0125(12) 0.0084(12)
C11 0.0278(14) 0.0367(14) 0.0216(13) -0.0074(11) 0.0086(11) 0.0084(11)
C12 0.0209(12) 0.0312(13) 0.0204(13) -0.0062(10) 0.0055(10) 0.0059(10)
C13 0.0244(13) 0.0271(13) 0.0251(14) -0.0077(10) 0.0070(11) 0.0070(10)
C14 0.0211(12) 0.0263(12) 0.0256(14) -0.0055(10) 0.0047(10) 0.0074(10)
C15 0.0306(14) 0.0249(13) 0.0303(15) -0.0059(11) 0.0069(11) 0.0103(10)
C16 0.0347(15) 0.0244(13) 0.0321(15) -0.0027(11) 0.0076(12) 0.0116(11)
C17 0.0314(14) 0.0278(13) 0.0294(15) 0.0035(11) 0.0101(12) 0.0103(11)
C18 0.0251(13) 0.0247(12) 0.0254(13) -0.0013(10) 0.0092(11) 0.0083(10)
C19 0.0196(12) 0.0250(12) 0.0236(13) -0.0048(10) 0.0056(10) 0.0064(9)
C20 0.0221(12) 0.0234(12) 0.0235(13) -0.0050(10) 0.0082(10) 0.0059(9)
C21 0.0198(12) 0.0265(12) 0.0219(13) -0.0026(10) 0.0059(10) 0.0064(9)
C22 0.0286(13) 0.0227(12) 0.0280(14) 0.0040(10) 0.0117(11) 0.0061(10)
C23 0.0280(13) 0.0229(12) 0.0274(14) 0.0030(10) 0.0116(11) 0.0053(10)
C24 0.0224(12) 0.0177(11) 0.0289(14) 0.0002(9) 0.0133(10) 0.0032(9)
C25 0.0280(13) 0.0285(13) 0.0228(14) 0.0023(10) 0.0087(11) 0.0078(10)
C26 0.0254(13) 0.0248(12) 0.0237(13) 0.0041(10) 0.0071(11) 0.0091(10)
C27 0.0249(12) 0.0230(12) 0.0239(14) 0.0027(10) 0.0106(11) 0.0061(9)
C28 0.0256(13) 0.0209(12) 0.0267(14) 0.0054(10) 0.0093(11) 0.0083(10)
C29 0.0234(12) 0.0225(12) 0.0252(13) 0.0052(10) 0.0107(10) 0.0046(9)
C30 0.0378(16) 0.0299(14) 0.0229(14) 0.0036(11) 0.0066(12) 0.0116(12)
C31 0.0258(13) 0.0254(12) 0.0231(13) 0.0017(10) 0.0104(10) 0.0036(10)
C32 0.0311(16) 0.0312(15) 0.053(2) 0.0031(15) 0.0216(15) 0.0001(12)
C33 0.0226(13) 0.0319(13) 0.0249(14) 0.0044(11) 0.0075(11) 0.0074(10)
C34 0.0333(16) 0.0444(17) 0.0337(17) 0.0077(14) 0.0058(13) 0.0181(13)

loop_
_atom_type_symbol
_atom_type_description
_atom_type_scat_dispersion_real
_atom_type_scat_dispersion_imag
_atom_type_scat_source
C C 0.0033 0.0016 'International Tables Vol C Tables 4.2.6.8 and 6.1.1.4'
H H 0.0000 0.0000 'International Tables Vol C Tables 4.2.6.8 and 6.1.1.4'
N N 0.0061 0.0033 'International Tables Vol C Tables 4.2.6.8 and 6.1.1.4'
O O 0.0106 0.0060 'International Tables Vol C Tables 4.2.6.8 and 6.1.1.4'
Zn Zn 0.2839 1.4301 'International Tables Vol C Tables 4.2.6.8 and 6.1.1.4'

loop_
_geom_angle_atom_site_label_1
_geom_angle_atom_site_label_2
_geom_angle_atom_site_label_3
_geom_angle
_geom_angle_site_symmetry_1
_geom_angle_site_symmetry_3
_geom_angle_publ_flag
O6 Zn1 O1 90.03(7) . . ?
O6 Zn1 O4 92.01(8) . . ?
O1 Zn1 O4 173.34(6) . . ?
O6 Zn1 O2 172.16(7) . . ?
O1 Zn1 O2 93.28(7) . . ?
O4 Zn1 O2 85.50(8) . . ?
O6 Zn1 N1 88.61(7) . . ?
O1 Zn1 N1 95.06(7) . . ?
O4 Zn1 N1 91.33(7) . . ?
O2 Zn1 N1 84.03(7) . . ?
O6 Zn1 O1 93.71(7) . 2_567 ?
O1 Zn1 O1 80.51(7) . 2_567 ?
O4 Zn1 O1 93.03(7) . 2_567 ?
O2 Zn1 O1 93.84(7) . 2_567 ?
N1 Zn1 O1 174.99(7) . 2_567 ?
O6 Zn1 Zn2 124.74(5) . 2_567 ?
O1 Zn1 Zn2 101.23(4) . 2_567 ?
O4 Zn1 Zn2 72.43(5) . 2_567 ?
O2 Zn1 Zn2 61.50(5) . 2_567 ?
N1 Zn1 Zn2 142.33(6) . 2_567 ?
O1 Zn1 Zn2 37.78(5) 2_567 2_567 ?
O1 Zn2 O3 127.45(7) . 2_567 ?
O1 Zn2 O5 102.53(7) . 2_567 ?
O3 Zn2 O5 103.64(8) 2_567 2_567 ?
O1 Zn2 N2 115.62(8) . . ?
O3 Zn2 N2 98.79(8) 2_567 . ?
O5 Zn2 N2 107.11(7) 2_567 . ?
O1 Zn2 Zn1 44.36(5) . 2_567 ?
O3 Zn2 Zn1 94.73(5) 2_567 2_567 ?
O5 Zn2 Zn1 84.05(5) 2_567 2_567 ?
N2 Zn2 Zn1 159.74(6) . 2_567 ?
Zn2 O1 Zn1 120.20(9) . . ?
Zn2 O1 Zn1 97.86(8) . 2_567 ?
Zn1 O1 Zn1 99.49(7) . 2_567 ?
Zn2 O1 H1A 114(2) . . ?
Zn1 O1 H1A 120(3) . . ?
Zn1 O1 H1A 97(2) 2_567 . ?
C29 O2 Zn1 148.15(17) . . ?
C29 O3 Zn2 111.56(16) . 2_567 ?
C31 O4 Zn1 133.65(16) . . ?
C31 O5 Zn2 123.02(15) . 2_567 ?
C33 O6 Zn1 125.21(16) . . ?
C5 N1 C1 117.4(2) . . ?
C5 N1 Zn1 121.44(16) . . ?
C1 N1 Zn1 121.01(17) . . ?
C27 N2 C26 118.2(2) . . ?
C27 N2 Zn2 120.76(17) . . ?
C26 N2 Zn2 120.95(16) . . ?
N1 C1 C2 123.0(2) . . ?
N1 C1 H1 115.6(15) . . ?
C2 C1 H1 121.3(15) . . ?
C1 C2 C3 119.4(2) . . ?
C1 C2 H2 121.2(19) . . ?
C3 C2 H2 119.4(18) . . ?
C2 C3 C4 117.7(2) . . ?
C2 C3 C6 121.5(2) . . ?
C4 C3 C6 120.8(2) . . ?
C5 C4 C3 119.0(2) . . ?
C5 C4 H4 119.7(18) . . ?
C3 C4 H4 121.3(18) . . ?
N1 C5 C4 123.4(2) . . ?
N1 C5 H5 116.1(19) . . ?
C4 C5 H5 120.5(19) . . ?
C7 C6 C3 179.7(3) . . ?
C6 C7 C8 179.1(3) . . ?
C9 C8 C7 120.9(2) . . ?
C9 C8 C21 120.5(2) . . ?
C7 C8 C21 118.6(2) . . ?
C8 C9 C10 120.4(3) . . ?
C8 C9 H9 122.8(18) . . ?
C10 C9 H9 116.9(18) . . ?
C11 C10 C9 121.0(3) . . ?
C11 C10 H10 122.0(18) . . ?
C9 C10 H10 116.8(19) . . ?
C10 C11 C12 121.2(2) . . ?
C10 C11 H11 123(2) . . ?
C12 C11 H11 116(2) . . ?
C13 C12 C11 122.6(2) . . ?
C13 C12 C21 118.7(2) . . ?
C11 C12 C21 118.7(2) . . ?
C14 C13 C12 122.1(2) . . ?
C14 C13 H13 117(2) . . ?
C12 C13 H13 121(2) . . ?
C13 C14 C15 122.3(2) . . ?
C13 C14 C19 119.1(2) . . ?
C15 C14 C19 118.6(2) . . ?
C16 C15 C14 120.8(2) . . ?
C16 C15 H15 123.9(17) . . ?
C14 C15 H15 115.3(17) . . ?
C15 C16 C17 121.1(2) . . ?
C15 C16 H16 120(2) . . ?
C17 C16 H16 119(2) . . ?
C18 C17 C16 120.2(3) . . ?
C18 C17 H17 119.5(15) . . ?
C16 C17 H17 120.3(15) . . ?
C17 C18 C22 121.6(2) . . ?
C17 C18 C19 120.5(2) . . ?
C22 C18 C19 117.9(2) . . ?
C20 C19 C18 122.3(2) . . ?
C20 C19 C14 118.9(2) . . ?
C18 C19 C14 118.7(2) . . ?
C21 C20 C19 121.7(2) . . ?
C21 C20 H20 116.0(19) . . ?
C19 C20 H20 122.3(19) . . ?
C20 C21 C12 119.5(2) . . ?
C20 C21 C8 122.2(2) . . ?
C12 C21 C8 118.3(2) . . ?
C23 C22 C18 173.1(3) . . ?
C22 C23 C24 173.9(3) . . ?
C28 C24 C25 117.8(2) . . ?
C28 C24 C23 122.9(2) . . ?
C25 C24 C23 119.3(2) . . ?
C26 C25 C24 119.0(2) . . ?
C26 C25 H25 118.7(17) . . ?
C24 C25 H25 122.3(17) . . ?
N2 C26 C25 123.0(2) . . ?
N2 C26 H26 117.6(18) . . ?
C25 C26 H26 119.4(18) . . ?
N2 C27 C28 122.6(2) . . ?
N2 C27 H27 116(2) . . ?
C28 C27 H27 122(2) . . ?
C27 C28 C24 119.4(2) . . ?
C27 C28 H28 125.2(15) . . ?
C24 C28 H28 115.3(15) . . ?
O2 C29 O3 123.7(2) . . ?
O2 C29 C30 119.2(2) . . ?
O3 C29 C30 117.0(2) . . ?
C29 C30 H30A 106(2) . . ?
C29 C30 H30B 111.7(19) . . ?
H30A C30 H30B 107(3) . . ?
C29 C30 H30C 110(2) . . ?
H30A C30 H30C 109(3) . . ?
H30B C30 H30C 113(3) . . ?
O4 C31 O5 126.1(2) . . ?
O4 C31 C32 118.5(2) . . ?
O5 C31 C32 115.3(2) . . ?
C31 C32 H32A 115(2) . . ?
C31 C32 H32B 109(3) . . ?
H32A C32 H32B 114(4) . . ?
C31 C32 H32C 109(3) . . ?
H32A C32 H32C 103(4) . . ?
H32B C32 H32C 107(4) . . ?
O7 C33 O6 125.3(2) . . ?
O7 C33 C34 119.4(2) . . ?
O6 C33 C34 115.4(2) . . ?
C33 C34 H34A 109(2) . . ?
C33 C34 H34B 108(2) . . ?
H34A C34 H34B 109(3) . . ?
C33 C34 H34C 110(2) . . ?
H34A C34 H34C 109(3) . . ?
H34B C34 H34C 112(3) . . ?

loop_
_geom_bond_atom_site_label_1
_geom_bond_atom_site_label_2
_geom_bond_distance
_geom_bond_site_symmetry_2
_geom_bond_publ_flag
Zn1 O6 2.0332(18) . ?
Zn1 O1 2.0661(17) . ?
Zn1 O4 2.1208(18) . ?
Zn1 O2 2.1658(19) . ?
Zn1 N1 2.1664(19) . ?
Zn1 O1 2.1781(16) 2_567 ?
Zn1 Zn2 3.0862(4) 2_567 ?
Zn2 O1 1.9086(17) . ?
Zn2 O3 1.9612(19) 2_567 ?
Zn2 O5 1.9930(18) 2_567 ?
Zn2 N2 2.0386(19) . ?
Zn2 Zn1 3.0862(4) 2_567 ?
O1 Zn1 2.1781(16) 2_567 ?
O1 H1A 0.804(18) . ?
O2 C29 1.242(3) . ?
O3 C29 1.273(3) . ?
O3 Zn2 1.9612(19) 2_567 ?
O4 C31 1.242(3) . ?
O5 C31 1.279(3) . ?
O5 Zn2 1.9930(17) 2_567 ?
O6 C33 1.270(3) . ?
O7 C33 1.247(3) . ?
N1 C5 1.343(3) . ?
N1 C1 1.345(3) . ?
N2 C27 1.339(3) . ?
N2 C26 1.344(3) . ?
C1 C2 1.383(3) . ?
C1 H1 0.96(3) . ?
C2 C3 1.390(4) . ?
C2 H2 0.92(3) . ?
C3 C4 1.405(3) . ?
C3 C6 1.437(3) . ?
C4 C5 1.376(4) . ?
C4 H4 0.91(3) . ?
C5 H5 0.95(3) . ?
C6 C7 1.200(3) . ?
C7 C8 1.439(3) . ?
C8 C9 1.368(4) . ?
C8 C21 1.448(3) . ?
C9 C10 1.425(4) . ?
C9 H9 0.93(3) . ?
C10 C11 1.351(4) . ?
C10 H10 0.94(3) . ?
C11 C12 1.432(4) . ?
C11 H11 0.89(3) . ?
C12 C13 1.393(4) . ?
C12 C21 1.439(3) . ?
C13 C14 1.389(4) . ?
C13 H13 0.92(3) . ?
C14 C15 1.431(4) . ?
C14 C19 1.441(3) . ?
C15 C16 1.359(4) . ?
C15 H15 0.98(3) . ?
C16 C17 1.422(4) . ?
C16 H16 0.96(3) . ?
C17 C18 1.376(4) . ?
C17 H17 0.94(3) . ?
C18 C22 1.436(3) . ?
C18 C19 1.437(4) . ?
C19 C20 1.396(3) . ?
C20 C21 1.389(4) . ?
C20 H20 0.90(3) . ?
C22 C23 1.199(3) . ?
C23 C24 1.432(3) . ?
C24 C28 1.395(4) . ?
C24 C25 1.399(4) . ?
C25 C26 1.377(3) . ?
C25 H25 0.96(3) . ?
C26 H26 0.91(3) . ?
C27 C28 1.381(3) . ?
C27 H27 0.92(4) . ?
C28 H28 0.85(2) . ?
C29 C30 1.502(4) . ?
C30 H30A 0.98(4) . ?
C30 H30B 0.98(3) . ?
C30 H30C 0.92(3) . ?
C31 C32 1.504(4) . ?
C32 H32A 0.88(4) . ?
C32 H32B 0.92(5) . ?
C32 H32C 0.91(5) . ?
C33 C34 1.513(4) . ?
C34 H34A 0.98(4) . ?
C34 H34B 0.93(4) . ?
C34 H34C 1.04(4) . ?

loop_
_geom_hbond_atom_site_label_D
_geom_hbond_atom_site_label_H
_geom_hbond_atom_site_label_A
_geom_hbond_distance_DH
_geom_hbond_distance_HA
_geom_hbond_distance_DA
_geom_hbond_angle_DHA
_geom_hbond_site_symmetry_A
O1 H1A O7 0.804(18) 1.97(2) 2.714(3) 155(3) 2_567

loop_
_geom_torsion_atom_site_label_1
_geom_torsion_atom_site_label_2
_geom_torsion_atom_site_label_3
_geom_torsion_atom_site_label_4
_geom_torsion
_geom_torsion_site_symmetry_1
_geom_torsion_site_symmetry_2
_geom_torsion_site_symmetry_3
_geom_torsion_site_symmetry_4
_geom_torsion_publ_flag
O3 Zn2 O1 Zn1 55.23(13) 2_567 . . . ?
O5 Zn2 O1 Zn1 173.56(9) 2_567 . . . ?
N2 Zn2 O1 Zn1 -70.28(12) . . . . ?
Zn1 Zn2 O1 Zn1 105.84(11) 2_567 . . . ?
O3 Zn2 O1 Zn1 -50.61(11) 2_567 . . 2_567 ?
O5 Zn2 O1 Zn1 67.72(8) 2_567 . . 2_567 ?
N2 Zn2 O1 Zn1 -176.12(7) . . . 2_567 ?
O6 Zn1 O1 Zn2 -11.18(10) . . . . ?
O4 Zn1 O1 Zn2 -119.1(6) . . . . ?
O2 Zn1 O1 Zn2 161.71(10) . . . . ?
N1 Zn1 O1 Zn2 77.42(10) . . . . ?
O1 Zn1 O1 Zn2 -104.94(12) 2_567 . . . ?
Zn2 Zn1 O1 Zn2 -136.71(8) 2_567 . . . ?
O6 Zn1 O1 Zn1 93.76(7) . . . 2_567 ?
O4 Zn1 O1 Zn1 -14.1(7) . . . 2_567 ?
O2 Zn1 O1 Zn1 -93.35(7) . . . 2_567 ?
N1 Zn1 O1 Zn1 -177.64(7) . . . 2_567 ?
O1 Zn1 O1 Zn1 0.000(2) 2_567 . . 2_567 ?
Zn2 Zn1 O1 Zn1 -31.77(6) 2_567 . . 2_567 ?
O6 Zn1 O2 C29 -149.5(5) . . . . ?
O1 Zn1 O2 C29 95.6(3) . . . . ?
O4 Zn1 O2 C29 -77.8(3) . . . . ?
N1 Zn1 O2 C29 -169.6(3) . . . . ?
O1 Zn1 O2 C29 15.0(3) 2_567 . . . ?
Zn2 Zn1 O2 C29 -5.3(3) 2_567 . . . ?
O6 Zn1 O4 C31 -121.0(3) . . . . ?
O1 Zn1 O4 C31 -13.2(8) . . . . ?
O2 Zn1 O4 C31 66.5(3) . . . . ?
N1 Zn1 O4 C31 150.4(3) . . . . ?
O1 Zn1 O4 C31 -27.1(3) 2_567 . . . ?
Zn2 Zn1 O4 C31 5.0(2) 2_567 . . . ?
O1 Zn1 O6 C33 -112.9(2) . . . . ?
O4 Zn1 O6 C33 60.8(2) . . . . ?
O2 Zn1 O6 C33 132.1(5) . . . . ?
N1 Zn1 O6 C33 152.1(2) . . . . ?
O1 Zn1 O6 C33 -32.4(2) 2_567 . . . ?
Zn2 Zn1 O6 C33 -9.1(2) 2_567 . . . ?
O6 Zn1 N1 C5 150.0(2) . . . . ?
O1 Zn1 N1 C5 60.1(2) . . . . ?
O4 Zn1 N1 C5 -118.0(2) . . . . ?
O2 Zn1 N1 C5 -32.70(19) . . . . ?
O1 Zn1 N1 C5 32.3(9) 2_567 . . . ?
Zn2 Zn1 N1 C5 -55.7(2) 2_567 . . . ?
O6 Zn1 N1 C1 -26.04(19) . . . . ?
O1 Zn1 N1 C1 -115.94(19) . . . . ?
O4 Zn1 N1 C1 65.94(19) . . . . ?
O2 Zn1 N1 C1 151.3(2) . . . . ?
O1 Zn1 N1 C1 -143.7(7) 2_567 . . . ?
Zn2 Zn1 N1 C1 128.29(17) 2_567 . . . ?
O1 Zn2 N2 C27 150.59(18) . . . . ?
O3 Zn2 N2 C27 11.4(2) 2_567 . . . ?
O5 Zn2 N2 C27 -95.87(19) 2_567 . . . ?
Zn1 Zn2 N2 C27 142.74(16) 2_567 . . . ?
O1 Zn2 N2 C26 -33.3(2) . . . . ?
O3 Zn2 N2 C26 -172.42(18) 2_567 . . . ?
O5 Zn2 N2 C26 80.28(19) 2_567 . . . ?
Zn1 Zn2 N2 C26 -41.1(3) 2_567 . . . ?
C5 N1 C1 C2 0.0(4) . . . . ?
Zn1 N1 C1 C2 176.2(2) . . . . ?
N1 C1 C2 C3 -0.9(4) . . . . ?
C1 C2 C3 C4 1.4(4) . . . . ?
C1 C2 C3 C6 -178.5(2) . . . . ?
C2 C3 C4 C5 -1.0(4) . . . . ?
C6 C3 C4 C5 178.9(2) . . . . ?
C1 N1 C5 C4 0.4(4) . . . . ?
Zn1 N1 C5 C4 -175.7(2) . . . . ?
C3 C4 C5 N1 0.1(4) . . . . ?
C2 C3 C6 C7 135(100) . . . . ?
C4 C3 C6 C7 -45(62) . . . . ?
C3 C6 C7 C8 -112(63) . . . . ?
C6 C7 C8 C9 -133(18) . . . . ?
C6 C7 C8 C21 47(18) . . . . ?
C7 C8 C9 C10 179.5(2) . . . . ?
C21 C8 C9 C10 -0.5(4) . . . . ?
C8 C9 C10 C11 0.4(4) . . . . ?
C9 C10 C11 C12 -0.1(4) . . . . ?
C10 C11 C12 C13 179.7(3) . . . . ?
C10 C11 C12 C21 0.0(4) . . . . ?
C11 C12 C13 C14 179.6(2) . . . . ?
C21 C12 C13 C14 -0.7(4) . . . . ?
C12 C13 C14 C15 -179.4(2) . . . . ?
C12 C13 C14 C19 0.4(4) . . . . ?
C13 C14 C15 C16 179.6(3) . . . . ?
C19 C14 C15 C16 -0.2(4) . . . . ?
C14 C15 C16 C17 -0.8(4) . . . . ?
C15 C16 C17 C18 1.6(4) . . . . ?
C16 C17 C18 C22 176.8(2) . . . . ?
C16 C17 C18 C19 -1.2(4) . . . . ?
C17 C18 C19 C20 -179.3(2) . . . . ?
C22 C18 C19 C20 2.6(4) . . . . ?
C17 C18 C19 C14 0.2(4) . . . . ?
C22 C18 C19 C14 -177.9(2) . . . . ?
C13 C14 C19 C20 0.3(4) . . . . ?
C15 C14 C19 C20 -179.9(2) . . . . ?
C13 C14 C19 C18 -179.3(2) . . . . ?
C15 C14 C19 C18 0.5(3) . . . . ?
C18 C19 C20 C21 178.9(2) . . . . ?
C14 C19 C20 C21 -0.6(4) . . . . ?
C19 C20 C21 C12 0.3(4) . . . . ?
C19 C20 C21 C8 -179.5(2) . . . . ?
C13 C12 C21 C20 0.3(3) . . . . ?
C11 C12 C21 C20 -180.0(2) . . . . ?
C13 C12 C21 C8 -179.8(2) . . . . ?
C11 C12 C21 C8 -0.1(3) . . . . ?
C9 C8 C21 C20 -179.8(2) . . . . ?
C7 C8 C21 C20 0.2(4) . . . . ?
C9 C8 C21 C12 0.4(4) . . . . ?
C7 C8 C21 C12 -179.6(2) . . . . ?
C17 C18 C22 C23 -155(2) . . . . ?
C19 C18 C22 C23 23(2) . . . . ?
C18 C22 C23 C24 10(4) . . . . ?
C22 C23 C24 C28 -177(2) . . . . ?
C22 C23 C24 C25 2(3) . . . . ?
C28 C24 C25 C26 -1.1(4) . . . . ?
C23 C24 C25 C26 179.7(2) . . . . ?
C27 N2 C26 C25 0.3(4) . . . . ?
Zn2 N2 C26 C25 -175.92(19) . . . . ?
C24 C25 C26 N2 0.6(4) . . . . ?
C26 N2 C27 C28 -0.8(4) . . . . ?
Zn2 N2 C27 C28 175.47(18) . . . . ?
N2 C27 C28 C24 0.3(4) . . . . ?
C25 C24 C28 C27 0.7(4) . . . . ?
C23 C24 C28 C27 179.8(2) . . . . ?
Zn1 O2 C29 O3 3.1(5) . . . . ?
Zn1 O2 C29 C30 -176.7(2) . . . . ?
Zn2 O3 C29 O2 3.4(3) 2_567 . . . ?
Zn2 O3 C29 C30 -176.83(19) 2_567 . . . ?
Zn1 O4 C31 O5 -0.5(4) . . . . ?
Zn1 O4 C31 C32 179.1(2) . . . . ?
Zn2 O5 C31 O4 -8.0(4) 2_567 . . . ?
Zn2 O5 C31 C32 172.4(2) 2_567 . . . ?
Zn1 O6 C33 O7 10.2(4) . . . . ?
Zn1 O6 C33 C34 -170.39(19) . . . . ?
